data_4344403
loop_
_publ_author_name
'Gimeno, M Concepci\'on'
'L\'opez-de-Luzuriaga, Jos\'e M'
'Manso, Elena'
'Monge, Miguel'
'Olmos, M. Elena'
'Rodr\'iguez-Castillo, Mar\'ia'
'Tena, Mar\'ia-Teresa'
'Day, David P.'
'Lawrence, Elliot J.'
'Wildgoose, Gregory G.'

_publ_section_title
;
 Synthesis, Photochemical, and Redox Properties of Gold(I) and Gold(III)
 Pincer Complexes Incorporating a 2,2':6',2&#x2033;-Terpyridine Ligand
 Framework.
;
_journal_issue 22
_journal_name_full 'Inorganic chemistry'
_journal_page_first 10667
_journal_page_last 10677
_journal_paper_doi 10.1021/acs.inorgchem.5b01477
_journal_volume 54
_journal_year 2015
_chemical_compound_source 'synthesis as described'
_chemical_formula_moiety 'C23 H14 Au F17 N4 P2'
_chemical_formula_sum 'C23 H14 Au F17 N4 P2'
_chemical_formula_weight 928.29
_chemical_name_common england6
_chemical_name_systematic
;
 ?
;
_space_group_IT_number 14
_symmetry_cell_setting monoclinic
_symmetry_Int_Tables_number 14
_symmetry_space_group_name_Hall '-P 2ybc'
_symmetry_space_group_name_H-M 'P 1 21/c 1'
_atom_sites_solution_hydrogens geom
_atom_sites_solution_primary patterson
_atom_sites_solution_secondary difmap
_audit_conform_dict_location ftp://ftp.iucr.org/pub/cif_core.dic
_audit_conform_dict_name cif_core.dic
_audit_conform_dict_version 2.4
_audit_creation_date 2014-10-15T10:18:14-00:00
_audit_creation_method 'WinGX routine CIF_UPDATE'
_cell_angle_alpha 90
_cell_angle_beta 93.190(2)
_cell_angle_gamma 90
_cell_formula_units_Z 4
_cell_length_a 16.0980(3)
_cell_length_b 10.1139(3)
_cell_length_c 17.2996(5)
_cell_measurement_reflns_used 6706
_cell_measurement_temperature 173.0(10)
_cell_measurement_theta_max 27.47
_cell_measurement_theta_min 3.1
_cell_measurement_wavelength 0.71073
_cell_volume 2812.25(13)
_computing_cell_refinement 'HKL Scalepack (Otwinowski & Minor 1997)'
_computing_data_collection 'Collect (Bruker AXS BV, 1997-2004)'
_computing_data_reduction 'HKL Denzo and Scalepack (Otwinowski & Minor 1997)'
_computing_molecular_graphics 'Ortep-3 for Windows (Farrugia, 1997)'
_computing_publication_material 'WinGX publication routines (Farrugia, 1999)'
_computing_structure_refinement 'SHELXL-97 (Sheldrick, 2008)'
_diffrn_ambient_temperature 173.0(10)
_diffrn_detector 'CCD plate'
_diffrn_detector_area_resol_mean 9
_diffrn_measured_fraction_theta_full 0.995
_diffrn_measured_fraction_theta_max 0.995
_diffrn_measurement_device '95mm CCD camera on \k-goniostat'
_diffrn_measurement_device_type KappaCCD
_diffrn_measurement_method 'CCD rotation images, thick slices'
_diffrn_orient_matrix_type 'by Bruker AXS Collect from scalepack cell'
_diffrn_orient_matrix_UB_11 -0.271617E-1
_diffrn_orient_matrix_UB_12 0.722999E-1
_diffrn_orient_matrix_UB_13 0.288902E-1
_diffrn_orient_matrix_UB_21 0.439592E-1
_diffrn_orient_matrix_UB_22 -0.81044E-2
_diffrn_orient_matrix_UB_23 0.429068E-1
_diffrn_orient_matrix_UB_31 0.346504E-1
_diffrn_orient_matrix_UB_32 0.669558E-1
_diffrn_orient_matrix_UB_33 -0.260026E-1
_diffrn_radiation_monochromator graphite
_diffrn_radiation_probe x-ray
_diffrn_radiation_type MoK\a
_diffrn_radiation_wavelength 0.71073
_diffrn_reflns_av_R_equivalents 0.054
_diffrn_reflns_av_unetI/netI 0.0251
_diffrn_reflns_limit_h_max 20
_diffrn_reflns_limit_h_min -20
_diffrn_reflns_limit_k_max 13
_diffrn_reflns_limit_k_min -13
_diffrn_reflns_limit_l_max 22
_diffrn_reflns_limit_l_min -22
_diffrn_reflns_number 44979
_diffrn_reflns_theta_full 27.47
_diffrn_reflns_theta_max 27.47
_diffrn_reflns_theta_min 3.1
_diffrn_source 'Enraf Nonius FR590'
_exptl_absorpt_coefficient_mu 5.483
_exptl_absorpt_correction_T_max 0.3776
_exptl_absorpt_correction_T_min 0.2843
_exptl_absorpt_correction_type multi-scan
_exptl_absorpt_process_details scalepack
_exptl_crystal_colour yellow
_exptl_crystal_density_diffrn 2.192
_exptl_crystal_density_method 'not measured'
_exptl_crystal_description plate
_exptl_crystal_F_000 1768
_exptl_crystal_size_max 0.35
_exptl_crystal_size_mid 0.2
_exptl_crystal_size_min 0.1
_refine_diff_density_max 1.142
_refine_diff_density_min -1.589
_refine_diff_density_rms 0.128
_refine_ls_extinction_method none
_refine_ls_goodness_of_fit_ref 1.029
_refine_ls_hydrogen_treatment constr
_refine_ls_matrix_type full
_refine_ls_number_parameters 425
_refine_ls_number_reflns 6411
_refine_ls_number_restraints 0
_refine_ls_restrained_S_all 1.029
_refine_ls_R_factor_all 0.033
_refine_ls_R_factor_gt 0.0263
_refine_ls_shift/su_max 0.003
_refine_ls_shift/su_mean 0
_refine_ls_structure_factor_coef Fsqd
_refine_ls_weighting_details 'calc w=1/[\s^2^(Fo^2^)+(0.0442P)^2^+1.8159P] where P=(Fo^2^+2Fc^2^)/3'
_refine_ls_weighting_scheme calc
_refine_ls_wR_factor_gt 0.0651
_refine_ls_wR_factor_ref 0.0679
_reflns_number_gt 5677
_reflns_number_total 6411
_reflns_threshold_expression >2\s(I)
_cod_data_source_file ic5b01477_si_002.cif
_cod_data_source_block england6
_cod_depositor_comments
;
The following automatic conversions were performed:

'_symmetry_cell_setting' value 'Monoclinic' changed to 'monoclinic'
according to
/usr/data/users/saulius/crontab/automatic-downloads/rss-feeds/ACS/lib/dictionaries/cif_core.dic
dictionary named 'cif_core.dic' version 2.4.2 from 2011-04-26.

Automatic conversion script
Id: cif_fix_values 3271 2015-04-21 07:52:19Z andrius 

 Adding full bibliography for 4344403.cif.
;
_cod_original_sg_symbol_H-M 'P 21/c'
_cod_database_code 4344403

loop_
_symmetry_equiv_pos_as_xyz
'x, y, z'
'-x, y+1/2, -z+1/2'
'-x, -y, -z'
'x, -y-1/2, z-1/2'

loop_
_atom_site_label
_atom_site_type_symbol
_atom_site_fract_x
_atom_site_fract_y
_atom_site_fract_z
_atom_site_U_iso_or_equiv
_atom_site_adp_type
_atom_site_occupancy
_atom_site_symmetry_multiplicity
_atom_site_calc_flag
_atom_site_refinement_flags
Au1 Au 0.700886(7) 0.984590(11) 0.425611(7) 0.01763(5) Uani 1 1 d .
P1 P 0.66049(6) 0.79237(9) 0.63080(5) 0.0266(2) Uani 1 1 d .
P2 P 0.87225(6) 1.20994(9) 0.31341(5) 0.0263(2) Uani 1 1 d .
F1 F 0.65788(12) 1.0851(2) 0.25471(12) 0.0348(5) Uani 1 1 d .
F2 F 0.52105(14) 1.0500(2) 0.15826(13) 0.0408(6) Uani 1 1 d .
F3 F 0.39145(12) 0.9068(2) 0.20523(12) 0.0363(5) Uani 1 1 d .
F4 F 0.39558(13) 0.8025(2) 0.34981(14) 0.0372(5) Uani 1 1 d .
F5 F 0.53315(14) 0.8305(3) 0.44486(13) 0.0436(6) Uani 1 1 d .
F6 F 0.61910(18) 0.8367(3) 0.70781(14) 0.0617(8) Uani 1 1 d .
F7 F 0.70236(16) 0.7461(2) 0.55401(15) 0.0501(6) Uani 1 1 d .
F8 F 0.69350(13) 0.6612(2) 0.67380(14) 0.0381(5) Uani 1 1 d .
F9 F 0.62796(15) 0.9231(2) 0.58688(14) 0.0461(6) Uani 1 1 d .
F10 F 0.74437(17) 0.8667(3) 0.65788(18) 0.0632(8) Uani 1 1 d .
F11 F 0.57779(14) 0.7155(3) 0.60298(15) 0.0540(7) Uani 1 1 d .
F12 F 0.85873(17) 1.0644(2) 0.34895(15) 0.0514(6) Uani 1 1 d .
F13 F 0.88732(14) 1.3532(2) 0.27831(14) 0.0421(6) Uani 1 1 d .
F14 F 0.95767(13) 1.1593(2) 0.28080(14) 0.0433(6) Uani 1 1 d .
F15 F 0.78755(13) 1.2577(3) 0.34737(15) 0.0447(6) Uani 1 1 d .
F16 F 0.92107(15) 1.2538(3) 0.39263(14) 0.0497(7) Uani 1 1 d .
F17 F 0.82432(13) 1.1657(2) 0.23488(13) 0.0379(5) Uani 1 1 d .
N1 N 0.76196(17) 0.8137(3) 0.40566(16) 0.0222(6) Uani 1 1 d .
N2 N 0.79909(18) 1.0098(3) 0.49866(18) 0.0209(6) Uani 1 1 d .
N3 N 0.67323(16) 1.1650(3) 0.46805(15) 0.0195(5) Uani 1 1 d .
N4 N 0.9299(3) 1.0301(6) 0.0843(4) 0.0714(15) Uani 1 1 d .
C1 C 0.5996(2) 0.9579(3) 0.3522(2) 0.0198(7) Uani 1 1 d .
C2 C 0.5943(2) 1.0123(3) 0.2789(2) 0.0224(7) Uani 1 1 d .
C3 C 0.5254(3) 0.9946(3) 0.2288(2) 0.0253(8) Uani 1 1 d .
C4 C 0.4592(2) 0.9213(3) 0.2527(2) 0.0243(7) Uani 1 1 d .
C5 C 0.4621(2) 0.8675(3) 0.3256(2) 0.0248(7) Uani 1 1 d .
C6 C 0.5318(2) 0.8856(3) 0.3743(2) 0.0258(7) Uani 1 1 d .
C7 C 0.7376(2) 0.7170(3) 0.3562(2) 0.0288(8) Uani 1 1 d .
H7 H 0.6882 0.7265 0.3262 0.035 Uiso 1 1 calc R
C8 C 0.7845(2) 0.6037(4) 0.3490(2) 0.0378(9) Uani 1 1 d .
H8 H 0.7667 0.537 0.3149 0.045 Uiso 1 1 calc R
C9 C 0.8582(3) 0.5909(4) 0.3931(2) 0.0394(10) Uani 1 1 d .
H9 H 0.8906 0.5154 0.3889 0.047 Uiso 1 1 calc R
C10 C 0.8837(2) 0.6907(4) 0.4436(2) 0.0295(8) Uani 1 1 d .
H10 H 0.9335 0.6827 0.4732 0.035 Uiso 1 1 calc R
C11 C 0.8354(2) 0.8020(3) 0.4499(2) 0.0231(7) Uani 1 1 d .
C12 C 0.8561(2) 0.9127(3) 0.5030(2) 0.0222(7) Uani 1 1 d .
C13 C 0.9235(2) 0.9259(4) 0.5549(2) 0.0299(8) Uani 1 1 d .
H13 H 0.9639 0.8602 0.56 0.036 Uiso 1 1 calc R
C14 C 0.9297(2) 1.0406(4) 0.5998(2) 0.0344(9) Uani 1 1 d .
H14 H 0.9744 1.0505 0.6358 0.041 Uiso 1 1 calc R
C15 C 0.8706(2) 1.1401(4) 0.5920(2) 0.0299(8) Uani 1 1 d .
H15 H 0.8757 1.2168 0.6215 0.036 Uiso 1 1 calc R
C16 C 0.80395(19) 1.1224(3) 0.5393(2) 0.0225(7) Uani 1 1 d .
C17 C 0.7333(2) 1.2122(3) 0.52077(19) 0.0213(7) Uani 1 1 d .
C18 C 0.7259(2) 1.3375(3) 0.5511(2) 0.0282(8) Uani 1 1 d .
H18 H 0.7665 1.3697 0.5865 0.034 Uiso 1 1 calc R
C19 C 0.6580(2) 1.4155(4) 0.5286(2) 0.0316(8) Uani 1 1 d .
H19 H 0.6528 1.5005 0.5483 0.038 Uiso 1 1 calc R
C20 C 0.5981(2) 1.3649(4) 0.4765(2) 0.0302(8) Uani 1 1 d .
H20 H 0.5519 1.4157 0.4611 0.036 Uiso 1 1 calc R
C21 C 0.6066(2) 1.2398(3) 0.44720(19) 0.0234(7) Uani 1 1 d .
H21 H 0.5657 1.2063 0.4125 0.028 Uiso 1 1 calc R
C22 C 0.8941(3) 0.8722(5) 0.1952(4) 0.0618(15) Uani 1 1 d .
H22A H 0.883 0.7856 0.1744 0.093 Uiso 1 1 calc R
H22B H 0.8458 0.9042 0.2194 0.093 Uiso 1 1 calc R
H22C H 0.9402 0.8678 0.2328 0.093 Uiso 1 1 calc R
C23 C 0.9141(3) 0.9603(6) 0.1339(4) 0.0547(14) Uani 1 1 d .

loop_
_atom_site_aniso_label
_atom_site_aniso_U_11
_atom_site_aniso_U_22
_atom_site_aniso_U_33
_atom_site_aniso_U_23
_atom_site_aniso_U_13
_atom_site_aniso_U_12
Au1 0.01724(8) 0.01947(7) 0.01590(8) -0.00067(4) -0.00151(5) 0.00078(4)
P1 0.0298(5) 0.0272(5) 0.0228(5) -0.0009(3) 0.0008(4) 0.0031(4)
P2 0.0276(5) 0.0282(5) 0.0232(5) 0.0011(4) 0.0019(4) 0.0013(4)
F1 0.0319(11) 0.0421(13) 0.0301(12) 0.0109(10) -0.0031(9) -0.0135(9)
F2 0.0458(14) 0.0485(13) 0.0265(13) 0.0144(11) -0.0132(10) -0.0122(11)
F3 0.0290(11) 0.0455(13) 0.0326(13) -0.0045(10) -0.0142(9) -0.0044(9)
F4 0.0275(11) 0.0483(13) 0.0357(13) 0.0004(10) 0.0013(9) -0.0154(10)
F5 0.0394(13) 0.0672(16) 0.0234(12) 0.0163(11) -0.0049(10) -0.0205(12)
F6 0.092(2) 0.0652(18) 0.0294(14) 0.0043(12) 0.0143(13) 0.0413(16)
F7 0.0691(17) 0.0407(14) 0.0436(15) -0.0017(11) 0.0304(13) 0.0013(12)
F8 0.0343(12) 0.0334(12) 0.0466(14) 0.0089(10) 0.0025(10) 0.0079(9)
F9 0.0656(16) 0.0368(13) 0.0356(14) 0.0061(10) 0.0002(12) 0.0155(12)
F10 0.0627(17) 0.0469(16) 0.076(2) 0.0083(14) -0.0279(15) -0.0200(13)
F11 0.0347(13) 0.0695(18) 0.0560(17) 0.0170(14) -0.0137(12) -0.0153(12)
F12 0.0755(18) 0.0358(13) 0.0449(16) 0.0129(11) 0.0206(13) -0.0006(12)
F13 0.0567(14) 0.0257(11) 0.0441(14) 0.0014(10) 0.0051(11) -0.0023(10)
F14 0.0332(12) 0.0439(14) 0.0538(16) -0.0084(11) 0.0112(11) 0.0030(10)
F15 0.0337(13) 0.0606(17) 0.0410(14) -0.0063(12) 0.0136(11) 0.0056(11)
F16 0.0529(15) 0.0571(16) 0.0368(15) -0.0105(12) -0.0178(12) 0.0170(12)
F17 0.0393(12) 0.0447(13) 0.0294(12) -0.0043(10) -0.0014(10) -0.0052(10)
N1 0.0249(14) 0.0216(13) 0.0199(15) 0.0016(11) -0.0014(11) 0.0067(11)
N2 0.0181(15) 0.0264(14) 0.0178(15) 0.0001(10) -0.0028(12) -0.0009(10)
N3 0.0203(13) 0.0209(13) 0.0174(14) -0.0011(10) 0.0020(11) 0.0002(10)
N4 0.057(3) 0.088(4) 0.068(4) -0.027(3) -0.002(3) 0.022(3)
C1 0.0207(17) 0.0182(15) 0.0201(17) -0.0021(12) -0.0028(13) 0.0015(12)
C2 0.0239(18) 0.0213(16) 0.0220(18) -0.0014(12) 0.0001(14) -0.0023(12)
C3 0.028(2) 0.0261(17) 0.0215(19) 0.0006(13) -0.0030(15) 0.0012(13)
C4 0.0222(17) 0.0236(17) 0.0265(19) -0.0070(13) -0.0053(14) 0.0005(13)
C5 0.0207(17) 0.0262(17) 0.0274(19) -0.0039(14) 0.0019(14) -0.0063(13)
C6 0.0291(18) 0.0281(17) 0.0200(18) 0.0013(13) -0.0004(14) 0.0005(14)
C7 0.032(2) 0.0265(17) 0.027(2) -0.0035(14) -0.0023(15) 0.0047(14)
C8 0.046(2) 0.0297(19) 0.037(2) -0.0110(16) -0.0073(18) 0.0085(17)
C9 0.043(2) 0.029(2) 0.045(3) -0.0044(17) -0.0040(19) 0.0131(17)
C10 0.0271(18) 0.0311(19) 0.030(2) 0.0019(15) -0.0039(15) 0.0071(14)
C11 0.0205(16) 0.0268(17) 0.0216(18) 0.0020(13) -0.0014(13) 0.0009(13)
C12 0.0182(16) 0.0282(17) 0.0205(18) 0.0039(13) 0.0023(13) 0.0018(13)
C13 0.0249(18) 0.037(2) 0.027(2) 0.0009(15) -0.0012(15) 0.0051(15)
C14 0.026(2) 0.045(2) 0.030(2) -0.0030(17) -0.0093(16) -0.0012(17)
C15 0.0295(19) 0.037(2) 0.0223(19) -0.0084(15) -0.0051(15) -0.0017(15)
C16 0.0227(17) 0.0270(17) 0.0181(18) -0.0028(13) 0.0040(13) -0.0026(13)
C17 0.0208(16) 0.0267(17) 0.0164(17) -0.0022(12) 0.0019(13) -0.0028(13)
C18 0.0276(18) 0.0281(18) 0.029(2) -0.0065(15) 0.0010(15) -0.0045(14)
C19 0.037(2) 0.0260(18) 0.032(2) -0.0057(15) 0.0068(16) 0.0006(15)
C20 0.0283(19) 0.0287(18) 0.033(2) 0.0015(15) 0.0004(15) 0.0070(14)
C21 0.0240(17) 0.0267(17) 0.0192(18) 0.0015(13) 0.0001(13) 0.0034(13)
C22 0.033(2) 0.049(3) 0.103(5) -0.028(3) -0.003(3) 0.005(2)
C23 0.033(3) 0.064(3) 0.066(4) -0.034(3) -0.006(2) 0.012(2)

loop_
_atom_type_symbol
_atom_type_description
_atom_type_scat_dispersion_real
_atom_type_scat_dispersion_imag
_atom_type_scat_source
C C 0.0033 0.0016 'International Tables Vol C Tables 4.2.6.8 and 6.1.1.4'
H H 0 0 'International Tables Vol C Tables 4.2.6.8 and 6.1.1.4'
Au Au -2.0133 8.8022 'International Tables Vol C Tables 4.2.6.8 and 6.1.1.4'
F F 0.0171 0.0103 'International Tables Vol C Tables 4.2.6.8 and 6.1.1.4'
N N 0.0061 0.0033 'International Tables Vol C Tables 4.2.6.8 and 6.1.1.4'
P P 0.1023 0.0942 'International Tables Vol C Tables 4.2.6.8 and 6.1.1.4'

loop_
_geom_angle_atom_site_label_1
_geom_angle_atom_site_label_2
_geom_angle_atom_site_label_3
_geom_angle
N2 Au1 N3 80.60(11)
N2 Au1 C1 179.19(12)
N3 Au1 C1 99.30(12)
N2 Au1 N1 80.88(11)
N3 Au1 N1 161.45(11)
C1 Au1 N1 99.23(12)
F6 P1 F11 90.49(17)
F6 P1 F10 90.49(18)
F11 P1 F10 178.75(18)
F6 P1 F7 179.25(15)
F11 P1 F7 89.43(15)
F10 P1 F7 89.58(16)
F6 P1 F8 89.30(13)
F11 P1 F8 89.21(13)
F10 P1 F8 90.02(13)
F7 P1 F8 89.96(13)
F6 P1 F9 91.36(14)
F11 P1 F9 90.80(14)
F10 P1 F9 89.95(14)
F7 P1 F9 89.38(14)
F8 P1 F9 179.34(15)
F17 P2 F15 90.91(12)
F17 P2 F13 90.40(13)
F15 P2 F13 90.93(13)
F17 P2 F14 89.68(13)
F15 P2 F14 178.67(15)
F13 P2 F14 90.26(13)
F17 P2 F16 179.63(15)
F15 P2 F16 89.41(13)
F13 P2 F16 89.79(14)
F14 P2 F16 90.00(13)
F17 P2 F12 89.98(14)
F15 P2 F12 90.00(14)
F13 P2 F12 178.99(14)
F14 P2 F12 88.81(14)
F16 P2 F12 89.82(15)
C7 N1 C11 120.2(3)
C7 N1 Au1 127.0(2)
C11 N1 Au1 112.8(2)
C16 N2 C12 124.9(3)
C16 N2 Au1 117.7(2)
C12 N2 Au1 117.3(2)
C21 N3 C17 120.2(3)
C21 N3 Au1 126.7(2)
C17 N3 Au1 113.1(2)
C2 C1 C6 117.0(3)
C2 C1 Au1 121.9(3)
C6 C1 Au1 121.1(2)
F1 C2 C1 119.6(3)
F1 C2 C3 118.3(3)
C1 C2 C3 122.0(3)
F2 C3 C4 119.7(3)
F2 C3 C2 121.0(3)
C4 C3 C2 119.2(3)
F3 C4 C5 120.5(3)
F3 C4 C3 119.4(3)
C5 C4 C3 120.0(3)
F4 C5 C4 119.5(3)
F4 C5 C6 120.8(3)
C4 C5 C6 119.7(3)
F5 C6 C5 118.2(3)
F5 C6 C1 119.8(3)
C5 C6 C1 122.0(3)
N1 C7 C8 121.3(3)
N1 C7 H7 119.4
C8 C7 H7 119.4
C9 C8 C7 119.0(4)
C9 C8 H8 120.5
C7 C8 H8 120.5
C8 C9 C10 119.8(3)
C8 C9 H9 120.1
C10 C9 H9 120.1
C11 C10 C9 119.9(3)
C11 C10 H10 120
C9 C10 H10 120
C10 C11 N1 119.8(3)
C10 C11 C12 124.2(3)
N1 C11 C12 116.0(3)
N2 C12 C13 118.5(3)
N2 C12 C11 113.0(3)
C13 C12 C11 128.5(3)
C12 C13 C14 118.2(3)
C12 C13 H13 120.9
C14 C13 H13 120.9
C15 C14 C13 121.4(3)
C15 C14 H14 119.3
C13 C14 H14 119.3
C16 C15 C14 118.4(3)
C16 C15 H15 120.8
C14 C15 H15 120.8
N2 C16 C15 118.5(3)
N2 C16 C17 112.8(3)
C15 C16 C17 128.7(3)
N3 C17 C18 119.9(3)
N3 C17 C16 115.8(3)
C18 C17 C16 124.3(3)
C17 C18 C19 120.0(3)
C17 C18 H18 120
C19 C18 H18 120
C20 C19 C18 118.9(3)
C20 C19 H19 120.5
C18 C19 H19 120.5
C21 C20 C19 120.2(3)
C21 C20 H20 119.9
C19 C20 H20 119.9
N3 C21 C20 120.9(3)
N3 C21 H21 119.5
C20 C21 H21 119.5
C23 C22 H22A 109.5
C23 C22 H22B 109.5
H22A C22 H22B 109.5
C23 C22 H22C 109.5
H22A C22 H22C 109.5
H22B C22 H22C 109.5
N4 C23 C22 179.4(7)

loop_
_geom_bond_atom_site_label_1
_geom_bond_atom_site_label_2
_geom_bond_distance
Au1 N2 1.985(3)
Au1 N3 2.025(3)
Au1 C1 2.028(3)
Au1 N1 2.028(3)
P1 F6 1.587(3)
P1 F11 1.593(2)
P1 F10 1.593(3)
P1 F7 1.593(3)
P1 F8 1.597(2)
P1 F9 1.599(2)
P2 F17 1.589(2)
P2 F15 1.590(2)
P2 F13 1.595(2)
P2 F14 1.599(2)
P2 F16 1.604(2)
P2 F12 1.614(3)
F1 C2 1.346(4)
F2 C3 1.341(4)
F3 C4 1.336(4)
F4 C5 1.344(4)
F5 C6 1.341(4)
N1 C7 1.343(4)
N1 C11 1.378(4)
N2 C16 1.338(4)
N2 C12 1.344(4)
N3 C21 1.345(4)
N3 C17 1.377(4)
N4 C23 1.150(8)
C1 C2 1.381(5)
C1 C6 1.385(5)
C2 C3 1.382(5)
C3 C4 1.380(5)
C4 C5 1.372(5)
C5 C6 1.376(5)
C7 C8 1.382(5)
C7 H7 0.93
C8 C9 1.381(5)
C8 H8 0.93
C9 C10 1.382(5)
C9 H9 0.93
C10 C11 1.376(5)
C10 H10 0.93
C11 C12 1.474(5)
C12 C13 1.376(5)
C13 C14 1.397(6)
C13 H13 0.93
C14 C15 1.386(5)
C14 H14 0.93
C15 C16 1.379(4)
C15 H15 0.93
C16 C17 1.477(5)
C17 C18 1.379(5)
C18 C19 1.386(5)
C18 H18 0.93
C19 C20 1.381(5)
C19 H19 0.93
C20 C21 1.372(5)
C20 H20 0.93
C21 H21 0.93
C22 C23 1.436(8)
C22 H22A 0.96
C22 H22B 0.96
C22 H22C 0.96
